data_7717972
loop_
_publ_author_name
'Misra, Rajneesh'
'Tewari, Nikhil'

_publ_section_title
;
 Design, synthesis, and redox properties of ferrocene functionalized
 phenothiazine and phenothiazine sulfone isomers
;
_journal_name_full 'Dalton Transactions'
_journal_paper_doi 10.1039/D4DT02821J
_journal_year 2025
_chemical_formula_moiety 'C28 H21 Fe N O2 S'
_chemical_formula_sum 'C28 H21 Fe N O2 S'
_chemical_formula_weight 491.37
_chemical_name_systematic phenothiazene
_space_group_crystal_system triclinic
_space_group_IT_number 2
_space_group_name_Hall '-P 1'
_space_group_name_H-M_alt 'P -1'
_atom_sites_solution_hydrogens geom
_atom_sites_solution_primary iterative
_audit_block_doi 10.5517/ccdc.csd.cc2j0py6
_audit_creation_date 2023-07-10
_audit_creation_method
;
Olex2 1.5
(compiled 2023.03.06 svn.rbb2c1857 for OlexSys, GUI svn.r6748)
;
_audit_update_record
;
2024-01-09 deposited with the CCDC.	2025-02-03 downloaded from the CCDC.
;
_cell_angle_alpha 65.762(6)
_cell_angle_beta 85.809(4)
_cell_angle_gamma 82.170(5)
_cell_formula_units_Z 2
_cell_length_a 9.5860(4)
_cell_length_b 11.2456(9)
_cell_length_c 11.3589(6)
_cell_measurement_reflns_used 4963
_cell_measurement_temperature 293
_cell_measurement_theta_max 26.2120
_cell_measurement_theta_min 3.5700
_cell_volume 1105.94(13)
_computing_cell_refinement 'CrysAlisPro 1.171.41.115a (Rigaku OD, 2021)'
_computing_data_collection 'CrysAlisPro 1.171.41.115a (Rigaku OD, 2021)'
_computing_data_reduction 'CrysAlisPro 1.171.41.115a (Rigaku OD, 2021)'
_computing_molecular_graphics 'Olex2 1.5 (Dolomanov et al., 2009)'
_computing_publication_material 'Olex2 1.5 (Dolomanov et al., 2009)'
_computing_structure_refinement 'SHELXL 2018/3 (Sheldrick, 2015)'
_computing_structure_solution 'olex2.solve 1.5 (Bourhis et al., 2015)'
_diffrn_ambient_temperature 293
_diffrn_detector 'CCD plate'
_diffrn_detector_area_resol_mean 16.0309
_diffrn_detector_type Eos
_diffrn_measured_fraction_theta_full 0.996
_diffrn_measured_fraction_theta_max 0.904
_diffrn_measurement_details
;
List of Runs (angles in degrees, time in seconds):

  # Type    Start    End  Width  t~exp~   \w     \q     \k     \f   Frames
#--------------------------------------------------------------------------
  1  \w    -14.00  91.00   1.00   10.00    --   18.33  27.00-105.00  105
  2  \w    -54.00  50.00   1.00   10.00    --   18.33 -27.00  91.00  104
  3  \w    -51.00  53.00   1.00   10.00    --  -19.42  27.00-105.00  104
  4  \w    -92.00  13.00   1.00   10.00    --  -19.42 -27.00  91.00  105
  5  \w     -3.00  87.00   1.00   10.00    --   18.33  57.00 -90.00   90
  6  \w    -15.00  59.00   1.00   10.00    --   18.33 -99.00   0.00   74
  7  \w     37.00  95.00   1.00   10.00    --   18.33-178.00 150.00   58
  8  \w    -54.00  44.00   1.00   10.00    --   18.33 -37.00   0.00   98
  9  \w    -88.00   2.00   1.00   10.00    --  -19.42 -57.00 150.00   90
 10  \w    -49.00  21.00   1.00   10.00    --  -19.42  77.00  30.00   70
 11  \w    -42.00  11.00   1.00   10.00    --  -19.42 -77.00 120.00   53
 12  \w    -42.00  11.00   1.00   10.00    --  -19.42 -77.00  30.00   53
 13  \w    -15.00  37.00   1.00   10.00    --   18.33 -99.00 -90.00   52
 14  \w    -42.00  11.00   1.00   10.00    --  -19.42 -77.00 -60.00   53
;
_diffrn_measurement_device 'four-circle diffractometer'
_diffrn_measurement_device_type 'SuperNova, Dual, Cu at home/near, Eos'
_diffrn_measurement_method '\w scans'
_diffrn_orient_matrix_type 'CrysAlisPro convention (1999,Acta A55,543-557)'
_diffrn_orient_matrix_UB_11 -0.0700912000
_diffrn_orient_matrix_UB_12 -0.0088157000
_diffrn_orient_matrix_UB_13 0.0235926000
_diffrn_orient_matrix_UB_21 0.0079422000
_diffrn_orient_matrix_UB_22 -0.0623790000
_diffrn_orient_matrix_UB_23 -0.0029113000
_diffrn_orient_matrix_UB_31 0.0245907000
_diffrn_orient_matrix_UB_32 -0.0296977000
_diffrn_orient_matrix_UB_33 0.0642362000
_diffrn_radiation_monochromator mirror
_diffrn_radiation_probe x-ray
_diffrn_radiation_type 'Mo K\a'
_diffrn_radiation_wavelength 0.71073
_diffrn_reflns_av_R_equivalents 0.1686
_diffrn_reflns_av_unetI/netI 0.1487
_diffrn_reflns_Laue_measured_fraction_full 0.996
_diffrn_reflns_Laue_measured_fraction_max 0.904
_diffrn_reflns_limit_h_max 12
_diffrn_reflns_limit_h_min -13
_diffrn_reflns_limit_k_max 15
_diffrn_reflns_limit_k_min -15
_diffrn_reflns_limit_l_max 15
_diffrn_reflns_limit_l_min -15
_diffrn_reflns_number 24225
_diffrn_reflns_point_group_measured_fraction_full 0.996
_diffrn_reflns_point_group_measured_fraction_max 0.904
_diffrn_reflns_theta_full 25.242
_diffrn_reflns_theta_max 29.266
_diffrn_reflns_theta_min 2.849
_diffrn_source 'micro-focus sealed X-ray tube'
_diffrn_source_type 'SuperNova (Mo) X-ray Source'
_exptl_absorpt_coefficient_mu 0.803
_exptl_absorpt_correction_T_max 1.00000
_exptl_absorpt_correction_T_min 0.19377
_exptl_absorpt_correction_type multi-scan
_exptl_absorpt_process_details
;
CrysAlisPro 1.171.41.115a (Rigaku Oxford Diffraction, 2021)
Empirical absorption correction using spherical harmonics,
implemented in SCALE3 ABSPACK scaling algorithm.
;
_exptl_crystal_colour 'metallic dark brown'
_exptl_crystal_colour_lustre metallic
_exptl_crystal_colour_modifier dark
_exptl_crystal_colour_primary brown
_exptl_crystal_density_diffrn 1.476
_exptl_crystal_description block
_exptl_crystal_F_000 508
_exptl_crystal_size_max 0.55
_exptl_crystal_size_mid 0.43
_exptl_crystal_size_min 0.34
_refine_diff_density_max 0.597
_refine_diff_density_min -0.594
_refine_diff_density_rms 0.088
_refine_ls_extinction_method none
_refine_ls_goodness_of_fit_ref 0.978
_refine_ls_hydrogen_treatment constr
_refine_ls_matrix_type full
_refine_ls_number_parameters 298
_refine_ls_number_reflns 5450
_refine_ls_number_restraints 0
_refine_ls_restrained_S_all 0.978
_refine_ls_R_factor_all 0.1457
_refine_ls_R_factor_gt 0.0673
_refine_ls_shift/su_max 0.000
_refine_ls_shift/su_mean 0.000
_refine_ls_structure_factor_coef Fsqd
_refine_ls_weighting_details 'w=1/[\s^2^(Fo^2^)+(0.0629P)^2^] where P=(Fo^2^+2Fc^2^)/3'
_refine_ls_weighting_scheme calc
_refine_ls_wR_factor_gt 0.1418
_refine_ls_wR_factor_ref 0.1838
_reflns_Friedel_coverage 0.000
_reflns_number_gt 2776
_reflns_number_total 5450
_reflns_threshold_expression 'I > 2\s(I)'
_cod_data_source_file d4dt02821j2.cif
_cod_data_source_block rm686
_cod_database_code 7717972
_shelx_shelxl_version_number 2018/3
_chemical_oxdiff_formula C28H21NO2SFe
_shelx_space_group_comment
;
The symmetry employed for this shelxl refinement is uniquely defined
by the following loop, which should always be used as a source of
symmetry information in preference to the above space-group names.
They are only intended as comments.
;
_shelx_estimated_absorpt_t_max 0.772
_shelx_estimated_absorpt_t_min 0.666
_olex2_refinement_description
;
1. Fixed Uiso
 At 1.2 times of:
  All C(H) groups
2.a Aromatic/amide H refined with riding coordinates:
 C18(H18), C2(H2), C16(H16), C20(H20), C14(H14), C15(H15), C11(H11), C23(H23),
 C21(H21), C3(H3), C4(H4), C5(H5), C22(H22), C10(H10), C8(H8), C28(H28),
 C27(H27), C24(H24), C26(H26), C9(H9), C25(H25)
;
_olex2_submission_original_sample_id rm686
_olex2_submission_special_instructions 'No special instructions were received'
_oxdiff_exptl_absorpt_empirical_details
;
Empirical correction (ABSPACK) includes:
- Absorption correction using spherical harmonics
- Frame scaling
;
_oxdiff_exptl_absorpt_empirical_full_max 4.874
_oxdiff_exptl_absorpt_empirical_full_min 0.178

loop_
_space_group_symop_operation_xyz
'x, y, z'
'-x, -y, -z'

loop_
_atom_site_label
_atom_site_type_symbol
_atom_site_fract_x
_atom_site_fract_y
_atom_site_fract_z
_atom_site_U_iso_or_equiv
_atom_site_adp_type
_atom_site_occupancy
_atom_site_site_symmetry_order
_atom_site_calc_flag
_atom_site_refinement_flags_posn
_atom_site_refinement_flags_adp
_atom_site_refinement_flags_occupancy
_atom_site_disorder_assembly
_atom_site_disorder_group
Fe1 Fe 0.38930(5) 0.14999(6) 0.15673(5) 0.0413(2) Uani 1 1 d . . . . .
S1 S 0.81980(11) 0.70593(12) 0.36311(11) 0.0498(3) Uani 1 1 d . . . . .
N1 N 0.8085(3) 0.4443(3) 0.3401(3) 0.0363(8) Uani 1 1 d . . . . .
O2 O 0.7076(3) 0.7899(3) 0.2825(3) 0.0650(9) Uani 1 1 d . . . . .
O1 O 0.8988(3) 0.7633(4) 0.4249(3) 0.0755(10) Uani 1 1 d . . . . .
C18 C 0.6943(3) 0.3369(4) 0.2326(3) 0.0341(9) Uani 1 1 d . . . . .
H18 H 0.642571 0.417175 0.186063 0.041 Uiso 1 1 calc R U . . .
C19 C 0.5710(4) 0.2353(4) 0.1176(3) 0.0363(9) Uani 1 1 d . . . . .
C13 C 0.7903(4) 0.3288(4) 0.3210(3) 0.0364(9) Uani 1 1 d . . . . .
C17 C 0.6737(3) 0.2277(4) 0.2120(3) 0.0356(9) Uani 1 1 d . . . . .
C1 C 0.7436(4) 0.4587(4) 0.4504(3) 0.0394(10) Uani 1 1 d . . . . .
C12 C 0.9102(3) 0.5231(4) 0.2648(3) 0.0389(10) Uani 1 1 d . . . . .
C2 C 0.6654(4) 0.3606(5) 0.5370(4) 0.0476(11) Uani 1 1 d . . . . .
H2 H 0.654707 0.288048 0.520284 0.057 Uiso 1 1 calc R U . . .
C16 C 0.7533(4) 0.1082(4) 0.2829(4) 0.0431(10) Uani 1 1 d . . . . .
H16 H 0.741025 0.033303 0.270914 0.052 Uiso 1 1 calc R U . . .
C20 C 0.5735(4) 0.1454(5) 0.0583(4) 0.0485(11) Uani 1 1 d . . . . .
H20 H 0.639556 0.072366 0.073032 0.058 Uiso 1 1 calc R U . . .
C6 C 0.7530(4) 0.5675(5) 0.4761(4) 0.0440(11) Uani 1 1 d . . . . .
C14 C 0.8695(4) 0.2098(5) 0.3909(4) 0.0441(10) Uani 1 1 d . . . . .
H14 H 0.934614 0.203887 0.450407 0.053 Uiso 1 1 calc R U . . .
C7 C 0.9309(4) 0.6388(5) 0.2723(4) 0.0438(11) Uani 1 1 d . . . . .
C15 C 0.8495(4) 0.1011(5) 0.3702(4) 0.0488(11) Uani 1 1 d . . . . .
H15 H 0.902115 0.021164 0.416254 0.059 Uiso 1 1 calc R U . . .
C11 C 0.9955(4) 0.4861(5) 0.1765(4) 0.0490(12) Uani 1 1 d . . . . .
H11 H 0.983900 0.409212 0.168082 0.059 Uiso 1 1 calc R U . . .
C23 C 0.4538(5) 0.3320(5) 0.0666(4) 0.0560(12) Uani 1 1 d . . . . .
H23 H 0.426334 0.403856 0.087135 0.067 Uiso 1 1 calc R U . . .
C21 C 0.4595(5) 0.1853(6) -0.0265(4) 0.0627(14) Uani 1 1 d . . . . .
H21 H 0.437004 0.143216 -0.076811 0.075 Uiso 1 1 calc R U . . .
C3 C 0.6049(5) 0.3710(6) 0.6456(4) 0.0607(14) Uani 1 1 d . . . . .
H3 H 0.552165 0.305802 0.701089 0.073 Uiso 1 1 calc R U . . .
C4 C 0.6201(5) 0.4745(6) 0.6742(5) 0.0668(16) Uani 1 1 d . . . . .
H4 H 0.581451 0.477929 0.750447 0.080 Uiso 1 1 calc R U . . .
C5 C 0.6931(4) 0.5747(5) 0.5897(4) 0.0586(13) Uani 1 1 d . . . . .
H5 H 0.702443 0.646528 0.608039 0.070 Uiso 1 1 calc R U . . .
C22 C 0.3865(5) 0.2992(6) -0.0212(4) 0.0676(15) Uani 1 1 d . . . . .
H22 H 0.306539 0.345991 -0.067747 0.081 Uiso 1 1 calc R U . . .
C10 C 1.0953(4) 0.5626(6) 0.1027(4) 0.0631(15) Uani 1 1 d . . . . .
H10 H 1.150931 0.536568 0.044980 0.076 Uiso 1 1 calc R U . . .
C8 C 1.0347(5) 0.7159(5) 0.1974(5) 0.0687(15) Uani 1 1 d . . . . .
H8 H 1.048578 0.792467 0.205463 0.082 Uiso 1 1 calc R U . . .
C28 C 0.3588(5) 0.0753(6) 0.3513(4) 0.0674(16) Uani 1 1 d . . . . .
H28 H 0.409659 0.090168 0.409625 0.081 Uiso 1 1 calc R U . . .
C27 C 0.2351(5) 0.1508(6) 0.2906(5) 0.0670(15) Uani 1 1 d . . . . .
H27 H 0.189699 0.223949 0.302057 0.080 Uiso 1 1 calc R U . . .
C24 C 0.3917(5) -0.0234(5) 0.3105(5) 0.0654(16) Uani 1 1 d . . . . .
H24 H 0.469153 -0.087088 0.335709 0.078 Uiso 1 1 calc R U . . .
C26 C 0.1920(5) 0.0971(6) 0.2098(5) 0.0750(17) Uani 1 1 d . . . . .
H26 H 0.113812 0.128826 0.157104 0.090 Uiso 1 1 calc R U . . .
C9 C 1.1152(5) 0.6766(6) 0.1121(5) 0.0761(17) Uani 1 1 d . . . . .
H9 H 1.183253 0.727324 0.060695 0.091 Uiso 1 1 calc R U . . .
C25 C 0.2872(5) -0.0123(6) 0.2227(5) 0.0733(16) Uani 1 1 d . . . . .
H25 H 0.283312 -0.068100 0.181424 0.088 Uiso 1 1 calc R U . . .

loop_
_atom_site_aniso_label
_atom_site_aniso_U_11
_atom_site_aniso_U_22
_atom_site_aniso_U_33
_atom_site_aniso_U_23
_atom_site_aniso_U_13
_atom_site_aniso_U_12
Fe1 0.0423(3) 0.0347(4) 0.0474(4) -0.0157(3) -0.0054(2) -0.0071(3)
S1 0.0531(6) 0.0368(7) 0.0699(7) -0.0298(6) -0.0164(5) -0.0043(5)
N1 0.0419(15) 0.035(2) 0.0392(18) -0.0205(15) -0.0020(12) -0.0076(15)
O2 0.0664(18) 0.041(2) 0.084(2) -0.0220(17) -0.0231(15) 0.0052(16)
O1 0.086(2) 0.067(3) 0.106(3) -0.060(2) -0.0207(18) -0.023(2)
C18 0.0372(17) 0.031(2) 0.037(2) -0.0162(17) -0.0017(14) -0.0038(16)
C19 0.052(2) 0.027(2) 0.035(2) -0.0145(17) 0.0007(15) -0.0127(18)
C13 0.0405(18) 0.036(3) 0.039(2) -0.0189(18) 0.0017(14) -0.0114(17)
C17 0.0377(17) 0.036(3) 0.036(2) -0.0172(18) -0.0006(14) -0.0049(17)
C1 0.0408(18) 0.043(3) 0.039(2) -0.021(2) -0.0072(15) -0.0031(18)
C12 0.0374(18) 0.034(3) 0.045(2) -0.0136(19) -0.0094(15) -0.0073(17)
C2 0.058(2) 0.042(3) 0.047(2) -0.021(2) 0.0034(18) -0.011(2)
C16 0.048(2) 0.030(3) 0.058(3) -0.025(2) -0.0033(17) -0.0055(18)
C20 0.054(2) 0.057(3) 0.047(2) -0.031(2) 0.0109(18) -0.021(2)
C6 0.045(2) 0.049(3) 0.046(2) -0.027(2) -0.0088(16) -0.002(2)
C14 0.0444(19) 0.044(3) 0.049(2) -0.024(2) -0.0125(16) -0.0018(19)
C7 0.044(2) 0.038(3) 0.051(2) -0.018(2) -0.0046(16) -0.0107(19)
C15 0.044(2) 0.038(3) 0.062(3) -0.020(2) -0.0151(18) 0.0068(19)
C11 0.045(2) 0.056(3) 0.050(2) -0.024(2) -0.0033(17) -0.008(2)
C23 0.073(3) 0.034(3) 0.056(3) -0.008(2) -0.017(2) -0.014(2)
C21 0.085(3) 0.074(4) 0.041(2) -0.024(3) 0.000(2) -0.045(3)
C3 0.064(3) 0.062(4) 0.050(3) -0.019(3) 0.006(2) -0.005(3)
C4 0.073(3) 0.077(5) 0.053(3) -0.034(3) 0.004(2) 0.004(3)
C5 0.071(3) 0.059(4) 0.066(3) -0.046(3) -0.018(2) 0.004(3)
C22 0.084(3) 0.055(4) 0.057(3) -0.007(3) -0.035(2) -0.020(3)
C10 0.049(2) 0.084(5) 0.059(3) -0.030(3) 0.0072(19) -0.015(3)
C8 0.063(3) 0.049(4) 0.097(4) -0.028(3) -0.002(3) -0.021(3)
C28 0.068(3) 0.067(4) 0.057(3) -0.015(3) 0.012(2) -0.015(3)
C27 0.057(3) 0.065(4) 0.083(4) -0.037(3) 0.010(2) -0.004(3)
C24 0.056(3) 0.040(3) 0.076(3) 0.002(3) 0.012(2) -0.015(2)
C26 0.043(2) 0.097(5) 0.097(4) -0.047(4) 0.004(2) -0.022(3)
C9 0.060(3) 0.082(5) 0.087(4) -0.030(3) 0.018(2) -0.034(3)
C25 0.076(3) 0.059(4) 0.103(4) -0.047(3) 0.040(3) -0.042(3)

loop_
_atom_type_symbol
_atom_type_description
_atom_type_scat_dispersion_real
_atom_type_scat_dispersion_imag
_atom_type_scat_source
C C 0.0033 0.0016 'International Tables Vol C Tables 4.2.6.8 and 6.1.1.4'
H H 0.0000 0.0000 'International Tables Vol C Tables 4.2.6.8 and 6.1.1.4'
N N 0.0061 0.0033 'International Tables Vol C Tables 4.2.6.8 and 6.1.1.4'
O O 0.0106 0.0060 'International Tables Vol C Tables 4.2.6.8 and 6.1.1.4'
S S 0.1246 0.1234 'International Tables Vol C Tables 4.2.6.8 and 6.1.1.4'
Fe Fe 0.3463 0.8444 'International Tables Vol C Tables 4.2.6.8 and 6.1.1.4'

loop_
_geom_angle_atom_site_label_1
_geom_angle_atom_site_label_2
_geom_angle_atom_site_label_3
_geom_angle
_geom_angle_site_symmetry_1
_geom_angle_site_symmetry_3
_geom_angle_publ_flag
C19 Fe1 C23 40.92(16) . . ?
C19 Fe1 C27 128.6(2) . . ?
C20 Fe1 C19 41.01(17) . . ?
C20 Fe1 C23 68.4(2) . . ?
C20 Fe1 C21 40.67(17) . . ?
C20 Fe1 C22 67.9(2) . . ?
C20 Fe1 C28 127.36(18) . . ?
C20 Fe1 C27 165.99(19) . . ?
C20 Fe1 C26 151.5(2) . . ?
C20 Fe1 C25 117.7(2) . . ?
C23 Fe1 C27 109.8(2) . . ?
C21 Fe1 C19 69.02(17) . . ?
C21 Fe1 C23 68.5(2) . . ?
C21 Fe1 C27 152.8(2) . . ?
C21 Fe1 C26 118.9(2) . . ?
C22 Fe1 C19 68.74(17) . . ?
C22 Fe1 C23 40.79(19) . . ?
C22 Fe1 C21 40.2(2) . . ?
C22 Fe1 C28 153.1(3) . . ?
C22 Fe1 C27 120.5(2) . . ?
C22 Fe1 C26 110.0(2) . . ?
C28 Fe1 C19 107.18(19) . . ?
C28 Fe1 C23 118.6(2) . . ?
C28 Fe1 C21 165.3(2) . . ?
C28 Fe1 C27 40.25(18) . . ?
C28 Fe1 C26 67.8(2) . . ?
C24 Fe1 C19 116.08(18) . . ?
C24 Fe1 C20 107.1(2) . . ?
C24 Fe1 C23 150.2(2) . . ?
C24 Fe1 C21 128.4(3) . . ?
C24 Fe1 C22 167.0(3) . . ?
C24 Fe1 C28 39.3(2) . . ?
C24 Fe1 C27 67.1(2) . . ?
C24 Fe1 C26 68.2(2) . . ?
C24 Fe1 C25 41.2(2) . . ?
C26 Fe1 C19 167.1(2) . . ?
C26 Fe1 C23 129.8(2) . . ?
C26 Fe1 C27 40.1(2) . . ?
C25 Fe1 C19 150.6(2) . . ?
C25 Fe1 C23 167.5(2) . . ?
C25 Fe1 C21 108.3(2) . . ?
C25 Fe1 C22 129.1(2) . . ?
C25 Fe1 C28 67.6(2) . . ?
C25 Fe1 C27 67.1(2) . . ?
C25 Fe1 C26 40.1(2) . . ?
O2 S1 O1 116.6(2) . . ?
O2 S1 C6 108.56(19) . . ?
O2 S1 C7 108.10(19) . . ?
O1 S1 C6 110.6(2) . . ?
O1 S1 C7 110.6(2) . . ?
C6 S1 C7 101.1(2) . . ?
C1 N1 C13 118.0(3) . . ?
C12 N1 C13 118.4(3) . . ?
C12 N1 C1 122.3(4) . . ?
C13 C18 H18 119.5 . . ?
C13 C18 C17 121.1(4) . . ?
C17 C18 H18 119.5 . . ?
C17 C19 Fe1 126.9(2) . . ?
C20 C19 Fe1 69.1(2) . . ?
C20 C19 C17 125.4(4) . . ?
C20 C19 C23 106.7(4) . . ?
C23 C19 Fe1 69.6(2) . . ?
C23 C19 C17 127.9(4) . . ?
C18 C13 N1 119.5(3) . . ?
C18 C13 C14 120.3(4) . . ?
C14 C13 N1 120.1(3) . . ?
C18 C17 C19 121.5(3) . . ?
C18 C17 C16 118.3(4) . . ?
C16 C17 C19 120.1(4) . . ?
C2 C1 N1 119.5(4) . . ?
C6 C1 N1 122.3(4) . . ?
C6 C1 C2 118.1(4) . . ?
N1 C12 C11 120.1(4) . . ?
C7 C12 N1 122.6(4) . . ?
C7 C12 C11 117.3(4) . . ?
C1 C2 H2 119.8 . . ?
C3 C2 C1 120.5(5) . . ?
C3 C2 H2 119.8 . . ?
C17 C16 H16 119.9 . . ?
C15 C16 C17 120.2(4) . . ?
C15 C16 H16 119.9 . . ?
Fe1 C20 H20 126.3 . . ?
C19 C20 Fe1 69.9(2) . . ?
C19 C20 H20 125.6 . . ?
C21 C20 Fe1 69.9(2) . . ?
C21 C20 C19 108.9(4) . . ?
C21 C20 H20 125.6 . . ?
C1 C6 S1 121.8(3) . . ?
C1 C6 C5 120.4(4) . . ?
C5 C6 S1 117.4(4) . . ?
C13 C14 H14 120.7 . . ?
C15 C14 C13 118.7(4) . . ?
C15 C14 H14 120.7 . . ?
C12 C7 S1 122.1(3) . . ?
C12 C7 C8 121.9(4) . . ?
C8 C7 S1 115.8(4) . . ?
C16 C15 C14 121.3(4) . . ?
C16 C15 H15 119.3 . . ?
C14 C15 H15 119.3 . . ?
C12 C11 H11 119.8 . . ?
C10 C11 C12 120.4(5) . . ?
C10 C11 H11 119.8 . . ?
Fe1 C23 H23 126.7 . . ?
C19 C23 Fe1 69.5(2) . . ?
C19 C23 H23 126.1 . . ?
C22 C23 Fe1 69.2(3) . . ?
C22 C23 C19 107.7(5) . . ?
C22 C23 H23 126.1 . . ?
Fe1 C21 H21 126.3 . . ?
C20 C21 Fe1 69.4(2) . . ?
C20 C21 H21 126.2 . . ?
C22 C21 Fe1 69.7(3) . . ?
C22 C21 C20 107.7(4) . . ?
C22 C21 H21 126.2 . . ?
C2 C3 H3 119.3 . . ?
C4 C3 C2 121.4(5) . . ?
C4 C3 H3 119.3 . . ?
C3 C4 H4 120.1 . . ?
C3 C4 C5 119.8(5) . . ?
C5 C4 H4 120.1 . . ?
C6 C5 H5 120.2 . . ?
C4 C5 C6 119.7(5) . . ?
C4 C5 H5 120.2 . . ?
Fe1 C22 H22 126.0 . . ?
C23 C22 Fe1 70.0(2) . . ?
C23 C22 H22 125.5 . . ?
C21 C22 Fe1 70.1(3) . . ?
C21 C22 C23 109.0(4) . . ?
C21 C22 H22 125.5 . . ?
C11 C10 H10 119.3 . . ?
C9 C10 C11 121.5(5) . . ?
C9 C10 H10 119.3 . . ?
C7 C8 H8 120.5 . . ?
C9 C8 C7 118.9(5) . . ?
C9 C8 H8 120.5 . . ?
Fe1 C28 H28 125.9 . . ?
C27 C28 Fe1 70.4(3) . . ?
C27 C28 H28 125.8 . . ?
C24 C28 Fe1 69.6(3) . . ?
C24 C28 H28 125.8 . . ?
C24 C28 C27 108.5(5) . . ?
Fe1 C27 H27 126.7 . . ?
C28 C27 Fe1 69.4(3) . . ?
C28 C27 H27 125.9 . . ?
C26 C27 Fe1 69.6(3) . . ?
C26 C27 C28 108.2(5) . . ?
C26 C27 H27 125.9 . . ?
Fe1 C24 H24 124.7 . . ?
C28 C24 Fe1 71.1(3) . . ?
C28 C24 H24 125.9 . . ?
C28 C24 C25 108.3(5) . . ?
C25 C24 Fe1 69.9(3) . . ?
C25 C24 H24 125.9 . . ?
Fe1 C26 H26 125.4 . . ?
C27 C26 Fe1 70.3(3) . . ?
C27 C26 H26 126.2 . . ?
C25 C26 Fe1 69.7(3) . . ?
C25 C26 C27 107.6(5) . . ?
C25 C26 H26 126.2 . . ?
C10 C9 C8 120.0(5) . . ?
C10 C9 H9 120.0 . . ?
C8 C9 H9 120.0 . . ?
Fe1 C25 H25 126.2 . . ?
C24 C25 Fe1 68.8(3) . . ?
C24 C25 H25 126.3 . . ?
C26 C25 Fe1 70.3(3) . . ?
C26 C25 C24 107.5(5) . . ?
C26 C25 H25 126.3 . . ?

loop_
_geom_bond_atom_site_label_1
_geom_bond_atom_site_label_2
_geom_bond_distance
_geom_bond_site_symmetry_2
_geom_bond_publ_flag
Fe1 C19 2.036(4) . ?
Fe1 C20 2.026(4) . ?
Fe1 C23 2.038(5) . ?
Fe1 C21 2.032(4) . ?
Fe1 C22 2.028(4) . ?
Fe1 C28 2.031(5) . ?
Fe1 C27 2.043(4) . ?
Fe1 C24 2.012(4) . ?
Fe1 C26 2.035(4) . ?
Fe1 C25 2.027(5) . ?
S1 O2 1.429(3) . ?
S1 O1 1.437(3) . ?
S1 C6 1.730(5) . ?
S1 C7 1.740(4) . ?
N1 C13 1.437(5) . ?
N1 C1 1.417(5) . ?
N1 C12 1.399(5) . ?
C18 H18 0.9300 . ?
C18 C13 1.378(5) . ?
C18 C17 1.383(6) . ?
C19 C17 1.477(5) . ?
C19 C20 1.423(6) . ?
C19 C23 1.424(6) . ?
C13 C14 1.391(5) . ?
C17 C16 1.399(5) . ?
C1 C2 1.405(6) . ?
C1 C6 1.384(6) . ?
C12 C7 1.380(6) . ?
C12 C11 1.406(5) . ?
C2 H2 0.9300 . ?
C2 C3 1.366(6) . ?
C16 H16 0.9300 . ?
C16 C15 1.374(5) . ?
C20 H20 0.9300 . ?
C20 C21 1.410(6) . ?
C6 C5 1.402(6) . ?
C14 H14 0.9300 . ?
C14 C15 1.376(6) . ?
C7 C8 1.403(6) . ?
C15 H15 0.9300 . ?
C11 H11 0.9300 . ?
C11 C10 1.369(6) . ?
C23 H23 0.9300 . ?
C23 C22 1.417(7) . ?
C21 H21 0.9300 . ?
C21 C22 1.395(7) . ?
C3 H3 0.9300 . ?
C3 C4 1.359(8) . ?
C4 H4 0.9300 . ?
C4 C5 1.382(7) . ?
C5 H5 0.9300 . ?
C22 H22 0.9300 . ?
C10 H10 0.9300 . ?
C10 C9 1.368(8) . ?
C8 H8 0.9300 . ?
C8 C9 1.370(7) . ?
C28 H28 0.9300 . ?
C28 C27 1.402(6) . ?
C28 C24 1.361(7) . ?
C27 H27 0.9300 . ?
C27 C26 1.399(7) . ?
C24 H24 0.9300 . ?
C24 C25 1.422(7) . ?
C26 H26 0.9300 . ?
C26 C25 1.391(7) . ?
C9 H9 0.9300 . ?
C25 H25 0.9300 . ?

loop_
_geom_torsion_atom_site_label_1
_geom_torsion_atom_site_label_2
_geom_torsion_atom_site_label_3
_geom_torsion_atom_site_label_4
_geom_torsion
_geom_torsion_site_symmetry_1
_geom_torsion_site_symmetry_2
_geom_torsion_site_symmetry_3
_geom_torsion_site_symmetry_4
_geom_torsion_publ_flag
Fe1 C19 C17 C18 -112.8(4) . . . . ?
Fe1 C19 C17 C16 67.5(5) . . . . ?
Fe1 C19 C20 C21 59.2(3) . . . . ?
Fe1 C19 C23 C22 -58.9(3) . . . . ?
Fe1 C20 C21 C22 59.5(3) . . . . ?
Fe1 C23 C22 C21 -59.4(3) . . . . ?
Fe1 C21 C22 C23 59.3(3) . . . . ?
Fe1 C28 C27 C26 59.0(4) . . . . ?
Fe1 C28 C24 C25 -60.3(3) . . . . ?
Fe1 C27 C26 C25 59.9(3) . . . . ?
Fe1 C24 C25 C26 -59.9(3) . . . . ?
Fe1 C26 C25 C24 59.0(3) . . . . ?
S1 C6 C5 C4 170.5(3) . . . . ?
S1 C7 C8 C9 -172.5(4) . . . . ?
N1 C13 C14 C15 -179.9(3) . . . . ?
N1 C1 C2 C3 178.4(3) . . . . ?
N1 C1 C6 S1 10.8(5) . . . . ?
N1 C1 C6 C5 -176.8(3) . . . . ?
N1 C12 C7 S1 -7.1(5) . . . . ?
N1 C12 C7 C8 179.1(3) . . . . ?
N1 C12 C11 C10 -179.9(3) . . . . ?
O2 S1 C6 C1 87.0(4) . . . . ?
O2 S1 C6 C5 -85.6(3) . . . . ?
O2 S1 C7 C12 -89.0(4) . . . . ?
O2 S1 C7 C8 85.2(4) . . . . ?
O1 S1 C6 C1 -143.9(3) . . . . ?
O1 S1 C6 C5 43.5(4) . . . . ?
O1 S1 C7 C12 142.2(3) . . . . ?
O1 S1 C7 C8 -43.6(4) . . . . ?
C18 C13 C14 C15 -0.2(6) . . . . ?
C18 C17 C16 C15 -0.2(5) . . . . ?
C19 C17 C16 C15 179.6(3) . . . . ?
C19 C20 C21 Fe1 -59.2(3) . . . . ?
C19 C20 C21 C22 0.3(5) . . . . ?
C19 C23 C22 Fe1 59.0(3) . . . . ?
C19 C23 C22 C21 -0.4(5) . . . . ?
C13 N1 C1 C2 0.5(5) . . . . ?
C13 N1 C1 C6 -178.9(3) . . . . ?
C13 N1 C12 C7 177.0(3) . . . . ?
C13 N1 C12 C11 -2.4(5) . . . . ?
C13 C18 C17 C19 180.0(3) . . . . ?
C13 C18 C17 C16 -0.3(5) . . . . ?
C13 C14 C15 C16 -0.2(6) . . . . ?
C17 C18 C13 N1 -179.8(3) . . . . ?
C17 C18 C13 C14 0.5(5) . . . . ?
C17 C19 C20 Fe1 121.2(4) . . . . ?
C17 C19 C20 C21 -179.6(3) . . . . ?
C17 C19 C23 Fe1 -121.5(4) . . . . ?
C17 C19 C23 C22 179.7(4) . . . . ?
C17 C16 C15 C14 0.4(6) . . . . ?
C1 N1 C13 C18 101.7(4) . . . . ?
C1 N1 C13 C14 -78.6(4) . . . . ?
C1 N1 C12 C7 -15.8(5) . . . . ?
C1 N1 C12 C11 164.7(3) . . . . ?
C1 C2 C3 C4 -1.1(7) . . . . ?
C1 C6 C5 C4 -2.2(6) . . . . ?
C12 N1 C13 C18 -90.6(4) . . . . ?
C12 N1 C13 C14 89.1(4) . . . . ?
C12 N1 C1 C2 -166.7(3) . . . . ?
C12 N1 C1 C6 13.9(5) . . . . ?
C12 C7 C8 C9 1.7(7) . . . . ?
C12 C11 C10 C9 -0.2(7) . . . . ?
C2 C1 C6 S1 -168.6(3) . . . . ?
C2 C1 C6 C5 3.8(5) . . . . ?
C2 C3 C4 C5 2.7(7) . . . . ?
C20 C19 C17 C18 158.0(4) . . . . ?
C20 C19 C17 C16 -21.8(6) . . . . ?
C20 C19 C23 Fe1 59.4(3) . . . . ?
C20 C19 C23 C22 0.6(5) . . . . ?
C20 C21 C22 Fe1 -59.3(3) . . . . ?
C20 C21 C22 C23 0.1(5) . . . . ?
C6 S1 C7 C12 24.9(4) . . . . ?
C6 S1 C7 C8 -160.9(3) . . . . ?
C6 C1 C2 C3 -2.2(6) . . . . ?
C7 S1 C6 C1 -26.6(4) . . . . ?
C7 S1 C6 C5 160.8(3) . . . . ?
C7 C12 C11 C10 0.7(6) . . . . ?
C7 C8 C9 C10 -1.1(8) . . . . ?
C11 C12 C7 S1 172.4(3) . . . . ?
C11 C12 C7 C8 -1.4(6) . . . . ?
C11 C10 C9 C8 0.4(8) . . . . ?
C23 C19 C17 C18 -20.9(6) . . . . ?
C23 C19 C17 C16 159.3(4) . . . . ?
C23 C19 C20 Fe1 -59.7(3) . . . . ?
C23 C19 C20 C21 -0.5(5) . . . . ?
C3 C4 C5 C6 -1.1(7) . . . . ?
C28 C27 C26 Fe1 -58.9(3) . . . . ?
C28 C27 C26 C25 1.1(6) . . . . ?
C28 C24 C25 Fe1 61.0(3) . . . . ?
C28 C24 C25 C26 1.1(5) . . . . ?
C27 C28 C24 Fe1 59.9(3) . . . . ?
C27 C28 C24 C25 -0.4(5) . . . . ?
C27 C26 C25 Fe1 -60.3(4) . . . . ?
C27 C26 C25 C24 -1.3(5) . . . . ?
C24 C28 C27 Fe1 -59.4(3) . . . . ?
C24 C28 C27 C26 -0.4(6) . . . . ?
